data_4317188
loop_
_publ_author_name
'Liang Deng'
'Amit Majumdar'
'Wayne Lo'
'R. H. Holm'

_publ_contact_author_address
;Departemnt of Chemistry and Chemical Biology
12 Oxford Street
Cambridge, MA 02138
United States of America
;
_publ_contact_author_email holm@chemistry.harvard.edu
_publ_contact_author_name 'Prof. Richard H. Holm'
_publ_section_title
;
 Stabilization of 3:1 Site-Differentiated Cubane-Type Clusters in the
 [Fe4S4]1+ Core Oxidation State by Tertiary Phosphine Ligation: Synthesis,
 Core Structural Diversity, and S= 1/2 Ground States
;
_journal_name_full 'Inorganic Chemistry'
_journal_page_first 11118
_journal_page_last 11126
_journal_paper_doi 10.1021/ic101702b
_journal_volume 49
_journal_year 2010
_chemical_formula_sum 'C45 H78 Fe4 P3 S5 Si'
_chemical_formula_weight 1123.83
_chemical_name_systematic
; 
 ? 
;
_space_group_IT_number 14
_symmetry_cell_setting monoclinic
_symmetry_space_group_name_Hall '-P 2ybc'
_symmetry_space_group_name_H-M 'P 1 21/c 1'
_atom_sites_solution_hydrogens geom
_atom_sites_solution_primary direct
_atom_sites_solution_secondary difmap
_audit_creation_method SHELXL-97
_cell_angle_alpha 90.00
_cell_angle_beta 109.978(4)
_cell_angle_gamma 90.00
_cell_formula_units_Z 4
_cell_length_a 19.805(4)
_cell_length_b 10.671(3)
_cell_length_c 27.592(6)
_cell_measurement_reflns_used 4350
_cell_measurement_temperature 100(2)
_cell_measurement_theta_max 24.21
_cell_measurement_theta_min 2.18
_cell_volume 5480(2)
_computing_cell_refinement 'Bruker Saint v7.23A (Bruker, 2005)'
_computing_data_collection 'APEX SMART (Bruker, 2009)'
_computing_data_reduction 'Bruker Saint v7.23A (Bruker, 2005)'
_computing_molecular_graphics 'Bruker SHELXTL'
_computing_publication_material 'Bruker SHELXTL'
_computing_structure_refinement 'SHELXL-97 (Sheldrick, 1997)'
_computing_structure_solution 'SHELXS-97 (Sheldrick, 1997)'
_diffrn_ambient_temperature 100(2)
_diffrn_measured_fraction_theta_full 0.999
_diffrn_measured_fraction_theta_max 0.999
_diffrn_measurement_device_type 'CCD area detector'
_diffrn_measurement_method 'phi and omega scans'
_diffrn_radiation_monochromator graphite
_diffrn_radiation_source 'fine-focus sealed tube'
_diffrn_radiation_type MoK\a
_diffrn_radiation_wavelength 0.71073
_diffrn_reflns_av_R_equivalents 0.0736
_diffrn_reflns_av_sigmaI/netI 0.0667
_diffrn_reflns_limit_h_max 21
_diffrn_reflns_limit_h_min -23
_diffrn_reflns_limit_k_max 12
_diffrn_reflns_limit_k_min -12
_diffrn_reflns_limit_l_max 32
_diffrn_reflns_limit_l_min -20
_diffrn_reflns_number 30446
_diffrn_reflns_theta_full 25.01
_diffrn_reflns_theta_max 25.01
_diffrn_reflns_theta_min 1.58
_exptl_absorpt_coefficient_mu 1.367
_exptl_absorpt_correction_T_max 0.9601
_exptl_absorpt_correction_T_min 0.6846
_exptl_absorpt_correction_type multi-scan
_exptl_absorpt_process_details 'SADABS (Bruker, 2005)'
_exptl_crystal_colour Brown
_exptl_crystal_density_diffrn 1.362
_exptl_crystal_density_method 'not measured'
_exptl_crystal_description Block
_exptl_crystal_F_000 2364
_exptl_crystal_size_max 0.30
_exptl_crystal_size_mid 0.30
_exptl_crystal_size_min 0.03
_refine_diff_density_max 0.873
_refine_diff_density_min -0.605
_refine_diff_density_rms 0.101
_refine_ls_extinction_method none
_refine_ls_goodness_of_fit_ref 1.010
_refine_ls_hydrogen_treatment constr
_refine_ls_matrix_type full
_refine_ls_number_parameters 530
_refine_ls_number_reflns 9668
_refine_ls_number_restraints 6
_refine_ls_restrained_S_all 1.010
_refine_ls_R_factor_all 0.0660
_refine_ls_R_factor_gt 0.0440
_refine_ls_shift/su_max 0.001
_refine_ls_shift/su_mean 0.000
_refine_ls_structure_factor_coef Fsqd
_refine_ls_weighting_details 'calc w=1/[\s^2^(Fo^2^)+(0.0576P)^2^+0.0000P] where P=(Fo^2^+2Fc^2^)/3'
_refine_ls_weighting_scheme calc
_refine_ls_wR_factor_gt 0.1001
_refine_ls_wR_factor_ref 0.1122
_reflns_number_gt 7302
_reflns_number_total 9668
_reflns_threshold_expression >2sigma(I)
_cod_data_source_file ic101702b_si_001_09.cif
_cod_data_source_block LD111
_cod_depositor_comments
;
The following automatic conversions were performed:

'_symmetry_cell_setting' value 'Monoclinic' changed to 'monoclinic'
according to the built-in table from CIF Core dictionary named
'cif_core.dic' version 2.4.1 from 2010-06-29.

Automatic conversion script
Id: cif_fix_values 1646 2011-03-28 12:23:43Z adriana 
;
_cod_original_sg_symbol_H-M 'P 21/c'
_cod_database_code 4317188

loop_
_symmetry_equiv_pos_as_xyz
'x, y, z'
'-x, y+1/2, -z+1/2'
'-x, -y, -z'
'x, -y-1/2, z-1/2'

loop_
_atom_site_label
_atom_site_type_symbol
_atom_site_fract_x
_atom_site_fract_y
_atom_site_fract_z
_atom_site_U_iso_or_equiv
_atom_site_adp_type
_atom_site_occupancy
_atom_site_symmetry_multiplicity
_atom_site_calc_flag
_atom_site_refinement_flags
_atom_site_disorder_assembly
_atom_site_disorder_group
Fe1 Fe 0.30158(3) 0.86948(5) 0.87939(2) 0.01752(13) Uani 1 1 d . . .
Fe2 Fe 0.34437(3) 0.64298(5) 0.86185(2) 0.01808(13) Uani 1 1 d . . .
Fe3 Fe 0.42551(3) 0.84167(5) 0.85758(2) 0.01809(13) Uani 1 1 d . . .
Fe4 Fe 0.29275(3) 0.80314(5) 0.78328(2) 0.01878(13) Uani 1 1 d . . .
P1 P 0.32453(5) 0.44314(9) 0.89496(4) 0.0189(2) Uani 1 1 d . . .
P2 P 0.54599(5) 0.89491(9) 0.86479(4) 0.0192(2) Uani 1 1 d . . .
P3 P 0.22477(5) 0.81191(10) 0.69496(4) 0.0263(2) Uani 1 1 d . . .
S1 S 0.22860(5) 0.71813(8) 0.82663(4) 0.0199(2) Uani 1 1 d . . .
S2 S 0.40853(5) 0.76990(8) 0.92854(3) 0.0193(2) Uani 1 1 d . . .
S3 S 0.33661(5) 0.98756(8) 0.82449(4) 0.0205(2) Uani 1 1 d . . .
S4 S 0.39232(5) 0.67469(9) 0.80054(4) 0.0211(2) Uani 1 1 d . . .
S5 S 0.25421(5) 0.96935(10) 0.93379(4) 0.0253(2) Uani 1 1 d . . .
Si1 Si 0.14388(5) 0.94078(11) 0.91812(4) 0.0272(3) Uani 1 1 d . A .
C1 C 0.0841(2) 0.9947(4) 0.85238(16) 0.0293(9) Uani 1 1 d . . .
C2 C 0.0135(2) 0.9509(4) 0.83129(16) 0.0351(10) Uani 1 1 d . . .
H2 H -0.0015 0.8853 0.8474 0.042 Uiso 1 1 calc R . .
C3 C -0.0348(2) 1.0036(5) 0.78658(18) 0.0424(12) Uani 1 1 d . . .
H3 H -0.0812 0.9722 0.7727 0.051 Uiso 1 1 calc R . .
C4 C -0.0138(3) 1.1008(5) 0.76351(18) 0.0478(13) Uani 1 1 d . . .
H4 H -0.0464 1.1379 0.7344 0.057 Uiso 1 1 calc R . .
C5 C 0.0555(3) 1.1450(5) 0.7830(2) 0.0537(14) Uani 1 1 d . . .
H5 H 0.0700 1.2108 0.7667 0.064 Uiso 1 1 calc R . .
C6 C 0.1038(2) 1.0915(4) 0.82679(18) 0.0432(12) Uani 1 1 d . . .
H6 H 0.1506 1.1215 0.8394 0.052 Uiso 1 1 calc R . .
C7 C 0.11559(19) 0.7754(4) 0.92605(16) 0.0301(10) Uani 1 1 d . . .
C8 C 0.1102(2) 0.7322(5) 0.97206(18) 0.0388(11) Uani 1 1 d . . .
H8 H 0.1228 0.7853 1.0005 0.047 Uiso 1 1 calc R . .
C9 C 0.0862(2) 0.6105(5) 0.97674(19) 0.0446(12) Uani 1 1 d . . .
H9 H 0.0832 0.5839 1.0080 0.054 Uiso 1 1 calc R . .
C10 C 0.0674(2) 0.5310(5) 0.9353(2) 0.0473(13) Uani 1 1 d . . .
H10 H 0.0505 0.4510 0.9381 0.057 Uiso 1 1 calc R . .
C11 C 0.0736(2) 0.5702(5) 0.88923(19) 0.0424(12) Uani 1 1 d . . .
H11 H 0.0621 0.5160 0.8612 0.051 Uiso 1 1 calc R . .
C12 C 0.0970(2) 0.6905(4) 0.88505(18) 0.0373(11) Uani 1 1 d . . .
H12 H 0.1006 0.7159 0.8538 0.045 Uiso 1 1 calc R . .
C13 C 0.1198(2) 1.0427(5) 0.96579(16) 0.0379(11) Uani 1 1 d . . .
C14A C 0.0625(4) 1.1430(9) 0.9461(3) 0.0484(11) Uani 0.520(6) 1 d PD A 1
H14A H 0.0388 1.1518 0.9108 0.058 Uiso 0.520(6) 1 calc PR A 1
C15A C 0.0449(4) 1.2217(7) 0.9799(3) 0.030(2) Uani 0.520(6) 1 d PD A 1
H15A H 0.0124 1.2872 0.9682 0.037 Uiso 0.520(6) 1 calc PR A 1
C17A C 0.1445(6) 1.1416(11) 1.0487(4) 0.0484(11) Uani 0.520(6) 1 d PD A 1
H17A H 0.1770 1.1550 1.0817 0.058 Uiso 0.520(6) 1 calc PR A 1
C18A C 0.1626(7) 1.0649(11) 1.0147(4) 0.0484(11) Uani 0.520(6) 1 d PD A 1
H18A H 0.2073 1.0260 1.0264 0.058 Uiso 0.520(6) 1 calc PR A 1
C14B C 0.0483(4) 1.0163(7) 0.9697(3) 0.0202(19) Uani 0.480(6) 1 d PD A 2
H14B H 0.0199 0.9516 0.9508 0.024 Uiso 0.480(6) 1 calc PR A 2
C15B C 0.0247(4) 1.0898(7) 1.0020(3) 0.027(2) Uani 0.480(6) 1 d PD A 2
H15B H -0.0200 1.0778 1.0054 0.032 Uiso 0.480(6) 1 calc PR A 2
C17B C 0.1384(7) 1.1802(12) 1.0362(5) 0.0484(11) Uani 0.480(6) 1 d PD A 2
H17B H 0.1737 1.2207 1.0629 0.058 Uiso 0.480(6) 1 calc PR A 2
C18B C 0.1622(7) 1.1045(12) 1.0034(5) 0.0484(11) Uani 0.480(6) 1 d PD A 2
H18B H 0.2113 1.0995 1.0095 0.058 Uiso 0.480(6) 1 calc PR A 2
C16 C 0.0790(2) 1.1973(5) 1.03345(18) 0.0484(11) Uani 1 1 d . . .
H16A H 0.0571 1.2188 1.0572 0.058 Uiso 1 1 calc R A 1
C21 C 0.1526(2) 0.9312(4) 0.67769(18) 0.0430(12) Uani 1 1 d . . .
H21 H 0.1288 0.9293 0.6402 0.052 Uiso 1 1 calc R . .
C22 C 0.0966(2) 0.8986(5) 0.7027(2) 0.0590(15) Uani 1 1 d . . .
H22A H 0.0778 0.8163 0.6921 0.088 Uiso 1 1 calc R . .
H22B H 0.0582 0.9586 0.6922 0.088 Uiso 1 1 calc R . .
H22C H 0.1188 0.9006 0.7396 0.088 Uiso 1 1 calc R . .
C23 C 0.1832(3) 1.0627(4) 0.6928(2) 0.0533(14) Uani 1 1 d . . .
H23A H 0.2173 1.0810 0.6761 0.080 Uiso 1 1 calc R . .
H23B H 0.2066 1.0668 0.7295 0.080 Uiso 1 1 calc R . .
H23C H 0.1449 1.1229 0.6824 0.080 Uiso 1 1 calc R . .
C24 C 0.2804(2) 0.8347(4) 0.65304(17) 0.0410(11) Uani 1 1 d . . .
H24 H 0.2974 0.7513 0.6477 0.049 Uiso 1 1 calc R . .
C25 C 0.3465(2) 0.9110(5) 0.68008(19) 0.0533(14) Uani 1 1 d . . .
H25A H 0.3712 0.8754 0.7134 0.080 Uiso 1 1 calc R . .
H25B H 0.3328 0.9956 0.6841 0.080 Uiso 1 1 calc R . .
H25C H 0.3777 0.9106 0.6600 0.080 Uiso 1 1 calc R . .
C26 C 0.2403(3) 0.8876(6) 0.59928(17) 0.0648(17) Uani 1 1 d . . .
H26A H 0.1991 0.8365 0.5824 0.097 Uiso 1 1 calc R . .
H26B H 0.2717 0.8879 0.5793 0.097 Uiso 1 1 calc R . .
H26C H 0.2251 0.9717 0.6024 0.097 Uiso 1 1 calc R . .
C27 C 0.1770(2) 0.6615(4) 0.67479(17) 0.0380(11) Uani 1 1 d . . .
H27 H 0.1470 0.6506 0.6963 0.046 Uiso 1 1 calc R . .
C28 C 0.1260(3) 0.6542(5) 0.6191(2) 0.0711(19) Uani 1 1 d . . .
H28A H 0.0931 0.7234 0.6121 0.107 Uiso 1 1 calc R . .
H28B H 0.0996 0.5769 0.6139 0.107 Uiso 1 1 calc R . .
H28C H 0.1532 0.6576 0.5962 0.107 Uiso 1 1 calc R . .
C29 C 0.2292(2) 0.5499(4) 0.68722(18) 0.0422(11) Uani 1 1 d . . .
H29A H 0.2604 0.5551 0.7225 0.063 Uiso 1 1 calc R . .
H29B H 0.2573 0.5519 0.6650 0.063 Uiso 1 1 calc R . .
H29C H 0.2024 0.4731 0.6820 0.063 Uiso 1 1 calc R . .
C30 C 0.59704(19) 0.9830(4) 0.92444(15) 0.0258(9) Uani 1 1 d . . .
H30 H 0.6218 0.9204 0.9504 0.031 Uiso 1 1 calc R . .
C31 C 0.5461(2) 1.0533(4) 0.94549(17) 0.0334(10) Uani 1 1 d . . .
H31A H 0.5104 0.9965 0.9489 0.050 Uiso 1 1 calc R . .
H31B H 0.5230 1.1196 0.9222 0.050 Uiso 1 1 calc R . .
H31C H 0.5727 1.0881 0.9786 0.050 Uiso 1 1 calc R . .
C32 C 0.6550(2) 1.0724(4) 0.91953(16) 0.0329(10) Uani 1 1 d . . .
H32A H 0.6875 1.0271 0.9069 0.049 Uiso 1 1 calc R . .
H32B H 0.6810 1.1074 0.9527 0.049 Uiso 1 1 calc R . .
H32C H 0.6327 1.1386 0.8959 0.049 Uiso 1 1 calc R . .
C33 C 0.59811(19) 0.7493(4) 0.86733(16) 0.0262(9) Uani 1 1 d . . .
H33 H 0.5762 0.7063 0.8343 0.031 Uiso 1 1 calc R . .
C34 C 0.6769(2) 0.7712(4) 0.87395(19) 0.0402(12) Uani 1 1 d . . .
H34A H 0.6800 0.8258 0.8471 0.060 Uiso 1 1 calc R . .
H34B H 0.6993 0.6926 0.8719 0.060 Uiso 1 1 calc R . .
H34C H 0.7009 0.8090 0.9069 0.060 Uiso 1 1 calc R . .
C35 C 0.5916(2) 0.6619(4) 0.90908(17) 0.0350(10) Uani 1 1 d . . .
H35A H 0.5418 0.6483 0.9041 0.052 Uiso 1 1 calc R . .
H35B H 0.6149 0.6991 0.9423 0.052 Uiso 1 1 calc R . .
H35C H 0.6141 0.5833 0.9072 0.052 Uiso 1 1 calc R . .
C36 C 0.55569(19) 0.9852(3) 0.81020(15) 0.0226(8) Uani 1 1 d . . .
H36 H 0.6058 1.0122 0.8196 0.027 Uiso 1 1 calc R . .
C37 C 0.5374(2) 0.9028(4) 0.76216(16) 0.0338(10) Uani 1 1 d . . .
H37A H 0.5681 0.8305 0.7695 0.051 Uiso 1 1 calc R . .
H37B H 0.5445 0.9497 0.7346 0.051 Uiso 1 1 calc R . .
H37C H 0.4882 0.8766 0.7522 0.051 Uiso 1 1 calc R . .
C38 C 0.5081(2) 1.1011(4) 0.79953(16) 0.0323(10) Uani 1 1 d . . .
H38A H 0.5206 1.1521 0.8300 0.048 Uiso 1 1 calc R . .
H38B H 0.4587 1.0762 0.7899 0.048 Uiso 1 1 calc R . .
H38C H 0.5150 1.1483 0.7720 0.048 Uiso 1 1 calc R . .
C39 C 0.25494(19) 0.4599(3) 0.92553(15) 0.0225(8) Uani 1 1 d . . .
H39 H 0.2118 0.4916 0.8987 0.027 Uiso 1 1 calc R . .
C40 C 0.2328(2) 0.3390(4) 0.94541(17) 0.0321(10) Uani 1 1 d . . .
H40A H 0.2188 0.2780 0.9182 0.048 Uiso 1 1 calc R . .
H40B H 0.1930 0.3555 0.9569 0.048 Uiso 1 1 calc R . .
H40C H 0.2725 0.3073 0.9737 0.048 Uiso 1 1 calc R . .
C41 C 0.2768(2) 0.5604(4) 0.96799(15) 0.0285(9) Uani 1 1 d . . .
H41A H 0.2900 0.6359 0.9545 0.043 Uiso 1 1 calc R . .
H41B H 0.3170 0.5309 0.9964 0.043 Uiso 1 1 calc R . .
H41C H 0.2371 0.5772 0.9795 0.043 Uiso 1 1 calc R . .
C42 C 0.28948(19) 0.3272(3) 0.84294(15) 0.0224(8) Uani 1 1 d . . .
H42 H 0.2866 0.2457 0.8586 0.027 Uiso 1 1 calc R . .
C43 C 0.2138(2) 0.3634(4) 0.80707(16) 0.0290(9) Uani 1 1 d . . .
H43A H 0.1823 0.3698 0.8268 0.044 Uiso 1 1 calc R . .
H43B H 0.1961 0.3004 0.7809 0.044 Uiso 1 1 calc R . .
H43C H 0.2158 0.4426 0.7911 0.044 Uiso 1 1 calc R . .
C44 C 0.3403(2) 0.3148(4) 0.81190(16) 0.0292(9) Uani 1 1 d . . .
H44A H 0.3873 0.2914 0.8346 0.044 Uiso 1 1 calc R . .
H44B H 0.3430 0.3936 0.7959 0.044 Uiso 1 1 calc R . .
H44C H 0.3224 0.2518 0.7858 0.044 Uiso 1 1 calc R . .
C45 C 0.40384(18) 0.3715(3) 0.94484(15) 0.0221(8) Uani 1 1 d . . .
H45 H 0.4051 0.4061 0.9780 0.027 Uiso 1 1 calc R . .
C46 C 0.47403(19) 0.4114(4) 0.93765(17) 0.0290(9) Uani 1 1 d . . .
H46A H 0.4755 0.5011 0.9356 0.044 Uiso 1 1 calc R . .
H46B H 0.4766 0.3754 0.9064 0.044 Uiso 1 1 calc R . .
H46C H 0.5140 0.3828 0.9664 0.044 Uiso 1 1 calc R . .
C47 C 0.39944(19) 0.2287(3) 0.94937(16) 0.0264(9) Uani 1 1 d . . .
H47A H 0.3553 0.2068 0.9544 0.040 Uiso 1 1 calc R . .
H47B H 0.4393 0.1997 0.9782 0.040 Uiso 1 1 calc R . .
H47C H 0.4010 0.1901 0.9183 0.040 Uiso 1 1 calc R . .

loop_
_atom_site_aniso_label
_atom_site_aniso_U_11
_atom_site_aniso_U_22
_atom_site_aniso_U_33
_atom_site_aniso_U_23
_atom_site_aniso_U_13
_atom_site_aniso_U_12
Fe1 0.0182(3) 0.0198(3) 0.0160(3) -0.0007(2) 0.0077(2) 0.0006(2)
Fe2 0.0206(3) 0.0171(3) 0.0177(3) 0.0005(2) 0.0081(2) 0.0000(2)
Fe3 0.0181(3) 0.0201(3) 0.0177(3) 0.0002(2) 0.0081(2) -0.0005(2)
Fe4 0.0209(3) 0.0213(3) 0.0147(3) 0.0005(2) 0.0067(2) -0.0009(2)
P1 0.0197(5) 0.0180(5) 0.0191(5) 0.0019(4) 0.0069(4) 0.0014(4)
P2 0.0193(5) 0.0215(5) 0.0186(5) -0.0008(4) 0.0086(4) -0.0005(4)
P3 0.0244(5) 0.0366(6) 0.0166(5) 0.0023(5) 0.0052(4) -0.0040(4)
S1 0.0192(4) 0.0218(5) 0.0189(5) -0.0001(4) 0.0068(4) -0.0017(4)
S2 0.0199(5) 0.0219(5) 0.0165(5) 0.0005(4) 0.0069(4) 0.0003(4)
S3 0.0231(5) 0.0181(5) 0.0215(5) 0.0016(4) 0.0093(4) -0.0003(4)
S4 0.0237(5) 0.0230(5) 0.0192(5) -0.0025(4) 0.0107(4) 0.0001(4)
S5 0.0191(5) 0.0358(6) 0.0221(5) -0.0089(4) 0.0083(4) 0.0012(4)
Si1 0.0179(5) 0.0433(7) 0.0198(6) -0.0082(5) 0.0056(5) 0.0014(5)
C1 0.024(2) 0.037(2) 0.025(2) -0.0091(19) 0.0056(18) 0.0016(18)
C2 0.027(2) 0.049(3) 0.027(2) 0.000(2) 0.0066(19) 0.0036(19)
C3 0.028(2) 0.061(3) 0.032(3) -0.010(2) 0.003(2) 0.008(2)
C4 0.047(3) 0.056(3) 0.028(3) 0.000(2) -0.003(2) 0.017(2)
C5 0.053(3) 0.045(3) 0.052(3) 0.019(3) 0.003(3) -0.001(2)
C6 0.035(2) 0.040(3) 0.043(3) 0.004(2) -0.003(2) -0.004(2)
C7 0.0190(19) 0.048(3) 0.025(2) 0.000(2) 0.0089(18) 0.0018(18)
C8 0.028(2) 0.058(3) 0.031(3) 0.002(2) 0.010(2) 0.010(2)
C9 0.030(2) 0.071(4) 0.036(3) 0.017(3) 0.015(2) 0.009(2)
C10 0.023(2) 0.057(3) 0.061(4) 0.012(3) 0.013(2) 0.001(2)
C11 0.023(2) 0.058(3) 0.044(3) -0.011(3) 0.009(2) -0.004(2)
C12 0.022(2) 0.059(3) 0.032(3) -0.010(2) 0.0102(19) -0.006(2)
C13 0.0163(19) 0.069(3) 0.026(2) -0.017(2) 0.0047(18) 0.006(2)
C14A 0.0275(13) 0.080(3) 0.033(2) -0.0217(19) 0.0042(15) 0.0159(18)
C15A 0.034(4) 0.027(4) 0.035(5) 0.003(4) 0.018(4) 0.003(3)
C17A 0.0275(13) 0.080(3) 0.033(2) -0.0217(19) 0.0042(15) 0.0159(18)
C18A 0.0275(13) 0.080(3) 0.033(2) -0.0217(19) 0.0042(15) 0.0159(18)
C14B 0.019(4) 0.017(4) 0.026(4) -0.001(3) 0.010(3) -0.001(3)
C15B 0.015(4) 0.031(5) 0.041(5) 0.002(4) 0.018(4) 0.003(3)
C17B 0.0275(13) 0.080(3) 0.033(2) -0.0217(19) 0.0042(15) 0.0159(18)
C18B 0.0275(13) 0.080(3) 0.033(2) -0.0217(19) 0.0042(15) 0.0159(18)
C16 0.0275(13) 0.080(3) 0.033(2) -0.0217(19) 0.0042(15) 0.0159(18)
C21 0.033(2) 0.053(3) 0.034(3) 0.015(2) 0.000(2) 0.005(2)
C22 0.034(3) 0.076(4) 0.066(4) 0.020(3) 0.016(3) 0.021(3)
C23 0.053(3) 0.044(3) 0.053(3) 0.009(3) 0.005(3) 0.017(2)
C24 0.054(3) 0.046(3) 0.029(2) 0.001(2) 0.022(2) -0.009(2)
C25 0.037(3) 0.084(4) 0.041(3) 0.024(3) 0.017(2) -0.004(3)
C26 0.075(4) 0.098(5) 0.018(2) 0.007(3) 0.012(3) -0.040(3)
C27 0.039(2) 0.047(3) 0.024(2) -0.004(2) 0.005(2) -0.015(2)
C28 0.075(4) 0.073(4) 0.040(3) 0.003(3) -0.013(3) -0.036(3)
C29 0.056(3) 0.039(3) 0.032(3) -0.012(2) 0.015(2) -0.017(2)
C30 0.026(2) 0.030(2) 0.020(2) -0.0007(18) 0.0059(17) -0.0028(17)
C31 0.037(2) 0.036(2) 0.030(2) -0.014(2) 0.016(2) -0.0080(19)
C32 0.032(2) 0.041(3) 0.024(2) -0.005(2) 0.0075(19) -0.0088(19)
C33 0.025(2) 0.025(2) 0.031(2) -0.0052(18) 0.0123(18) 0.0013(16)
C34 0.032(2) 0.032(2) 0.061(3) -0.001(2) 0.022(2) 0.0079(19)
C35 0.034(2) 0.032(2) 0.039(3) 0.006(2) 0.012(2) 0.0072(18)
C36 0.0201(19) 0.026(2) 0.022(2) 0.0006(17) 0.0075(17) -0.0068(15)
C37 0.040(2) 0.041(3) 0.025(2) 0.000(2) 0.016(2) -0.012(2)
C38 0.034(2) 0.034(2) 0.031(2) 0.012(2) 0.014(2) -0.0020(18)
C39 0.0197(18) 0.027(2) 0.024(2) 0.0062(17) 0.0109(17) 0.0045(16)
C40 0.037(2) 0.028(2) 0.039(3) 0.006(2) 0.022(2) 0.0012(18)
C41 0.036(2) 0.027(2) 0.027(2) 0.0044(18) 0.0163(19) 0.0036(17)
C42 0.025(2) 0.0194(19) 0.022(2) 0.0017(16) 0.0085(17) -0.0007(15)
C43 0.028(2) 0.028(2) 0.025(2) -0.0031(18) 0.0017(18) -0.0057(17)
C44 0.042(2) 0.021(2) 0.027(2) -0.0034(18) 0.014(2) -0.0044(18)
C45 0.0193(18) 0.024(2) 0.019(2) 0.0022(16) 0.0022(16) 0.0025(15)
C46 0.024(2) 0.021(2) 0.039(3) 0.0054(19) 0.0078(19) 0.0010(16)
C47 0.024(2) 0.026(2) 0.028(2) 0.0055(18) 0.0070(18) 0.0031(16)

loop_
_atom_type_symbol
_atom_type_description
_atom_type_scat_dispersion_real
_atom_type_scat_dispersion_imag
_atom_type_scat_source
C C 0.0033 0.0016 'International Tables Vol C Tables 4.2.6.8 and 6.1.1.4'
H H 0.0000 0.0000 'International Tables Vol C Tables 4.2.6.8 and 6.1.1.4'
Si Si 0.0817 0.0704 'International Tables Vol C Tables 4.2.6.8 and 6.1.1.4'
P P 0.1023 0.0942 'International Tables Vol C Tables 4.2.6.8 and 6.1.1.4'
S S 0.1246 0.1234 'International Tables Vol C Tables 4.2.6.8 and 6.1.1.4'
Fe Fe 0.3463 0.8444 'International Tables Vol C Tables 4.2.6.8 and 6.1.1.4'

loop_
_geom_angle_atom_site_label_1
_geom_angle_atom_site_label_2
_geom_angle_atom_site_label_3
_geom_angle
_geom_angle_site_symmetry_1
_geom_angle_site_symmetry_3
_geom_angle_publ_flag
S3 Fe1 S5 118.03(4) . . ?
S3 Fe1 S1 103.68(4) . . ?
S5 Fe1 S1 115.41(4) . . ?
S3 Fe1 S2 102.56(4) . . ?
S5 Fe1 S2 108.89(4) . . ?
S1 Fe1 S2 107.08(4) . . ?
S3 Fe1 Fe2 101.27(3) . . ?
S5 Fe1 Fe2 140.40(4) . . ?
S1 Fe1 Fe2 54.69(3) . . ?
S2 Fe1 Fe2 53.99(3) . . ?
S3 Fe1 Fe4 54.30(3) . . ?
S5 Fe1 Fe4 149.98(3) . . ?
S1 Fe1 Fe4 51.82(3) . . ?
S2 Fe1 Fe4 101.10(3) . . ?
Fe2 Fe1 Fe4 59.957(19) . . ?
S3 Fe1 Fe3 53.67(3) . . ?
S5 Fe1 Fe3 142.64(3) . . ?
S1 Fe1 Fe3 101.54(3) . . ?
S2 Fe1 Fe3 51.44(3) . . ?
Fe2 Fe1 Fe3 59.722(19) . . ?
Fe4 Fe1 Fe3 61.05(2) . . ?
S4 Fe2 S2 104.88(4) . . ?
S4 Fe2 S1 104.31(4) . . ?
S2 Fe2 S1 109.38(4) . . ?
S4 Fe2 P1 126.15(4) . . ?
S2 Fe2 P1 109.71(4) . . ?
S1 Fe2 P1 101.56(4) . . ?
S4 Fe2 Fe1 104.17(3) . . ?
S2 Fe2 Fe1 55.93(3) . . ?
S1 Fe2 Fe1 55.12(3) . . ?
P1 Fe2 Fe1 129.29(3) . . ?
S4 Fe2 Fe4 55.40(3) . . ?
S2 Fe2 Fe4 103.12(4) . . ?
S1 Fe2 Fe4 52.17(3) . . ?
P1 Fe2 Fe4 143.89(3) . . ?
Fe1 Fe2 Fe4 60.62(2) . . ?
S4 Fe2 Fe3 55.33(3) . . ?
S2 Fe2 Fe3 52.57(3) . . ?
S1 Fe2 Fe3 103.32(3) . . ?
P1 Fe2 Fe3 153.41(3) . . ?
Fe1 Fe2 Fe3 61.54(2) . . ?
Fe4 Fe2 Fe3 61.90(2) . . ?
S2 Fe3 S3 104.88(4) . . ?
S2 Fe3 S4 103.82(4) . . ?
S3 Fe3 S4 104.50(4) . . ?
S2 Fe3 P2 116.94(4) . . ?
S3 Fe3 P2 118.68(4) . . ?
S4 Fe3 P2 106.39(4) . . ?
S2 Fe3 Fe2 54.50(3) . . ?
S3 Fe3 Fe2 99.43(3) . . ?
S4 Fe3 Fe2 52.29(3) . . ?
P2 Fe3 Fe2 141.04(3) . . ?
S2 Fe3 Fe1 55.17(3) . . ?
S3 Fe3 Fe1 52.37(3) . . ?
S4 Fe3 Fe1 99.50(3) . . ?
P2 Fe3 Fe1 154.11(3) . . ?
Fe2 Fe3 Fe1 58.73(2) . . ?
S2 Fe3 Fe4 102.11(3) . . ?
S3 Fe3 Fe4 52.97(3) . . ?
S4 Fe3 Fe4 53.39(3) . . ?
P2 Fe3 Fe4 140.12(4) . . ?
Fe2 Fe3 Fe4 58.82(2) . . ?
Fe1 Fe3 Fe4 58.69(2) . . ?
S1 Fe4 S3 105.90(4) . . ?
S1 Fe4 S4 104.60(4) . . ?
S3 Fe4 S4 104.77(4) . . ?
S1 Fe4 P3 110.20(4) . . ?
S3 Fe4 P3 117.81(4) . . ?
S4 Fe4 P3 112.53(4) . . ?
S1 Fe4 Fe2 55.35(3) . . ?
S3 Fe4 Fe2 99.88(4) . . ?
S4 Fe4 Fe2 52.53(3) . . ?
P3 Fe4 Fe2 142.31(4) . . ?
S1 Fe4 Fe1 55.38(3) . . ?
S3 Fe4 Fe1 53.06(3) . . ?
S4 Fe4 Fe1 100.90(3) . . ?
P3 Fe4 Fe1 146.38(4) . . ?
Fe2 Fe4 Fe1 59.42(2) . . ?
S1 Fe4 Fe3 103.69(4) . . ?
S3 Fe4 Fe3 53.07(3) . . ?
S4 Fe4 Fe3 53.56(3) . . ?
P3 Fe4 Fe3 145.93(3) . . ?
Fe2 Fe4 Fe3 59.28(2) . . ?
Fe1 Fe4 Fe3 60.26(2) . . ?
C42 P1 C39 106.18(17) . . ?
C42 P1 C45 107.34(17) . . ?
C39 P1 C45 105.88(18) . . ?
C42 P1 Fe2 111.53(13) . . ?
C39 P1 Fe2 109.31(12) . . ?
C45 P1 Fe2 116.03(12) . . ?
C36 P2 C33 104.80(18) . . ?
C36 P2 C30 106.26(18) . . ?
C33 P2 C30 105.20(18) . . ?
C36 P2 Fe3 115.66(12) . . ?
C33 P2 Fe3 109.30(12) . . ?
C30 P2 Fe3 114.68(12) . . ?
C27 P3 C21 104.4(2) . . ?
C27 P3 C24 106.0(2) . . ?
C21 P3 C24 108.6(2) . . ?
C27 P3 Fe4 109.30(15) . . ?
C21 P3 Fe4 114.40(16) . . ?
C24 P3 Fe4 113.43(15) . . ?
Fe4 S1 Fe2 72.48(3) . . ?
Fe4 S1 Fe1 72.80(4) . . ?
Fe2 S1 Fe1 70.19(3) . . ?
Fe3 S2 Fe2 72.93(4) . . ?
Fe3 S2 Fe1 73.39(3) . . ?
Fe2 S2 Fe1 70.08(3) . . ?
Fe1 S3 Fe4 72.64(4) . . ?
Fe1 S3 Fe3 73.96(4) . . ?
Fe4 S3 Fe3 73.96(3) . . ?
Fe2 S4 Fe4 72.07(3) . . ?
Fe2 S4 Fe3 72.38(4) . . ?
Fe4 S4 Fe3 73.05(3) . . ?
Si1 S5 Fe1 115.37(5) . . ?
C1 Si1 C7 106.44(18) . . ?
C1 Si1 C13 105.62(19) . . ?
C7 Si1 C13 107.6(2) . . ?
C1 Si1 S5 114.92(14) . . ?
C7 Si1 S5 116.18(13) . . ?
C13 Si1 S5 105.39(13) . . ?
C6 C1 C2 117.0(4) . . ?
C6 C1 Si1 121.7(3) . . ?
C2 C1 Si1 120.6(3) . . ?
C3 C2 C1 121.3(4) . . ?
C3 C2 H2 119.4 . . ?
C1 C2 H2 119.4 . . ?
C4 C3 C2 119.8(4) . . ?
C4 C3 H3 120.1 . . ?
C2 C3 H3 120.1 . . ?
C3 C4 C5 120.3(4) . . ?
C3 C4 H4 119.8 . . ?
C5 C4 H4 119.8 . . ?
C4 C5 C6 120.0(5) . . ?
C4 C5 H5 120.0 . . ?
C6 C5 H5 120.0 . . ?
C1 C6 C5 121.7(4) . . ?
C1 C6 H6 119.2 . . ?
C5 C6 H6 119.2 . . ?
C8 C7 C12 116.4(4) . . ?
C8 C7 Si1 122.4(3) . . ?
C12 C7 Si1 121.3(3) . . ?
C7 C8 C9 121.7(4) . . ?
C7 C8 H8 119.2 . . ?
C9 C8 H8 119.2 . . ?
C10 C9 C8 120.0(5) . . ?
C10 C9 H9 120.0 . . ?
C8 C9 H9 120.0 . . ?
C9 C10 C11 119.7(5) . . ?
C9 C10 H10 120.2 . . ?
C11 C10 H10 120.2 . . ?
C10 C11 C12 119.7(5) . . ?
C10 C11 H11 120.1 . . ?
C12 C11 H11 120.1 . . ?
C11 C12 C7 122.5(4) . . ?
C11 C12 H12 118.8 . . ?
C7 C12 H12 118.8 . . ?
C18B C13 C18A 22.8(8) . . ?
C18B C13 C14B 114.8(7) . . ?
C18A C13 C14B 104.5(7) . . ?
C18B C13 C14A 97.5(7) . . ?
C18A C13 C14A 111.8(7) . . ?
C14B C13 C14A 62.9(5) . . ?
C18B C13 Si1 127.7(6) . . ?
C18A C13 Si1 125.2(5) . . ?
C14B C13 Si1 114.6(4) . . ?
C14A C13 Si1 119.4(4) . . ?
C15A C14A C13 121.0(7) . . ?
C15A C14A H14A 119.5 . . ?
C13 C14A H14A 119.5 . . ?
C14A C15A C16 116.7(7) . . ?
C14A C15A H15A 121.6 . . ?
C16 C15A H15A 121.6 . . ?
C16 C17A C18A 119.5(9) . . ?
C16 C17A H17A 120.3 . . ?
C18A C17A H17A 120.3 . . ?
C13 C18A C17A 124.3(9) . . ?
C13 C18A H18A 117.8 . . ?
C17A C18A H18A 117.8 . . ?
C15B C14B C13 118.7(6) . . ?
C15B C14B H14B 120.6 . . ?
C13 C14B H14B 120.6 . . ?
C14B C15B C16 116.2(6) . . ?
C14B C15B H15B 121.9 . . ?
C16 C15B H15B 121.9 . . ?
C16 C17B C18B 126.8(12) . . ?
C16 C17B H17B 116.6 . . ?
C18B C17B H17B 116.6 . . ?
C13 C18B C17B 123.2(11) . . ?
C13 C18B H18B 118.4 . . ?
C17B C18B H18B 118.4 . . ?
C17B C16 C17A 22.4(10) . . ?
C17B C16 C15A 101.9(8) . . ?
C17A C16 C15A 117.8(7) . . ?
C17B C16 C15B 113.4(8) . . ?
C17A C16 C15B 104.3(7) . . ?
C15A C16 C15B 65.0(5) . . ?
C17B C16 H16A 134.0 . . ?
C17A C16 H16A 121.1 . . ?
C15A C16 H16A 121.1 . . ?
C15B C16 H16A 99.8 . . ?
C23 C21 C22 111.4(4) . . ?
C23 C21 P3 111.2(3) . . ?
C22 C21 P3 110.0(3) . . ?
C23 C21 H21 108.0 . . ?
C22 C21 H21 108.0 . . ?
P3 C21 H21 108.0 . . ?
C21 C22 H22A 109.5 . . ?
C21 C22 H22B 109.5 . . ?
H22A C22 H22B 109.5 . . ?
C21 C22 H22C 109.5 . . ?
H22A C22 H22C 109.5 . . ?
H22B C22 H22C 109.5 . . ?
C21 C23 H23A 109.5 . . ?
C21 C23 H23B 109.5 . . ?
H23A C23 H23B 109.5 . . ?
C21 C23 H23C 109.5 . . ?
H23A C23 H23C 109.5 . . ?
H23B C23 H23C 109.5 . . ?
C25 C24 C26 110.9(4) . . ?
C25 C24 P3 111.2(3) . . ?
C26 C24 P3 115.3(3) . . ?
C25 C24 H24 106.3 . . ?
C26 C24 H24 106.3 . . ?
P3 C24 H24 106.3 . . ?
C24 C25 H25A 109.5 . . ?
C24 C25 H25B 109.5 . . ?
H25A C25 H25B 109.5 . . ?
C24 C25 H25C 109.5 . . ?
H25A C25 H25C 109.5 . . ?
H25B C25 H25C 109.5 . . ?
C24 C26 H26A 109.5 . . ?
C24 C26 H26B 109.5 . . ?
H26A C26 H26B 109.5 . . ?
C24 C26 H26C 109.5 . . ?
H26A C26 H26C 109.5 . . ?
H26B C26 H26C 109.5 . . ?
C28 C27 C29 110.4(4) . . ?
C28 C27 P3 116.2(3) . . ?
C29 C27 P3 111.7(3) . . ?
C28 C27 H27 105.9 . . ?
C29 C27 H27 105.9 . . ?
P3 C27 H27 105.9 . . ?
C27 C28 H28A 109.5 . . ?
C27 C28 H28B 109.5 . . ?
H28A C28 H28B 109.5 . . ?
C27 C28 H28C 109.5 . . ?
H28A C28 H28C 109.5 . . ?
H28B C28 H28C 109.5 . . ?
C27 C29 H29A 109.5 . . ?
C27 C29 H29B 109.5 . . ?
H29A C29 H29B 109.5 . . ?
C27 C29 H29C 109.5 . . ?
H29A C29 H29C 109.5 . . ?
H29B C29 H29C 109.5 . . ?
C31 C30 C32 109.9(3) . . ?
C31 C30 P2 110.8(3) . . ?
C32 C30 P2 115.6(3) . . ?
C31 C30 H30 106.7 . . ?
C32 C30 H30 106.7 . . ?
P2 C30 H30 106.7 . . ?
C30 C31 H31A 109.5 . . ?
C30 C31 H31B 109.5 . . ?
H31A C31 H31B 109.5 . . ?
C30 C31 H31C 109.5 . . ?
H31A C31 H31C 109.5 . . ?
H31B C31 H31C 109.5 . . ?
C30 C32 H32A 109.5 . . ?
C30 C32 H32B 109.5 . . ?
H32A C32 H32B 109.5 . . ?
C30 C32 H32C 109.5 . . ?
H32A C32 H32C 109.5 . . ?
H32B C32 H32C 109.5 . . ?
C35 C33 C34 110.5(3) . . ?
C35 C33 P2 110.6(3) . . ?
C34 C33 P2 114.2(3) . . ?
C35 C33 H33 107.0 . . ?
C34 C33 H33 107.0 . . ?
P2 C33 H33 107.0 . . ?
C33 C34 H34A 109.5 . . ?
C33 C34 H34B 109.5 . . ?
H34A C34 H34B 109.5 . . ?
C33 C34 H34C 109.5 . . ?
H34A C34 H34C 109.5 . . ?
H34B C34 H34C 109.5 . . ?
C33 C35 H35A 109.5 . . ?
C33 C35 H35B 109.5 . . ?
H35A C35 H35B 109.5 . . ?
C33 C35 H35C 109.5 . . ?
H35A C35 H35C 109.5 . . ?
H35B C35 H35C 109.5 . . ?
C38 C36 C37 110.6(3) . . ?
C38 C36 P2 110.5(3) . . ?
C37 C36 P2 110.3(3) . . ?
C38 C36 H36 108.4 . . ?
C37 C36 H36 108.4 . . ?
P2 C36 H36 108.4 . . ?
C36 C37 H37A 109.5 . . ?
C36 C37 H37B 109.5 . . ?
H37A C37 H37B 109.5 . . ?
C36 C37 H37C 109.5 . . ?
H37A C37 H37C 109.5 . . ?
H37B C37 H37C 109.5 . . ?
C36 C38 H38A 109.5 . . ?
C36 C38 H38B 109.5 . . ?
H38A C38 H38B 109.5 . . ?
C36 C38 H38C 109.5 . . ?
H38A C38 H38C 109.5 . . ?
H38B C38 H38C 109.5 . . ?
C40 C39 C41 110.9(3) . . ?
C40 C39 P1 115.6(3) . . ?
C41 C39 P1 110.8(3) . . ?
C40 C39 H39 106.3 . . ?
C41 C39 H39 106.3 . . ?
P1 C39 H39 106.3 . . ?
C39 C40 H40A 109.5 . . ?
C39 C40 H40B 109.5 . . ?
H40A C40 H40B 109.5 . . ?
C39 C40 H40C 109.5 . . ?
H40A C40 H40C 109.5 . . ?
H40B C40 H40C 109.5 . . ?
C39 C41 H41A 109.5 . . ?
C39 C41 H41B 109.5 . . ?
H41A C41 H41B 109.5 . . ?
C39 C41 H41C 109.5 . . ?
H41A C41 H41C 109.5 . . ?
H41B C41 H41C 109.5 . . ?
C44 C42 C43 110.1(3) . . ?
C44 C42 P1 110.4(2) . . ?
C43 C42 P1 111.0(2) . . ?
C44 C42 H42 108.4 . . ?
C43 C42 H42 108.4 . . ?
P1 C42 H42 108.4 . . ?
C42 C43 H43A 109.5 . . ?
C42 C43 H43B 109.5 . . ?
H43A C43 H43B 109.5 . . ?
C42 C43 H43C 109.5 . . ?
H43A C43 H43C 109.5 . . ?
H43B C43 H43C 109.5 . . ?
C42 C44 H44A 109.5 . . ?
C42 C44 H44B 109.5 . . ?
H44A C44 H44B 109.5 . . ?
C42 C44 H44C 109.5 . . ?
H44A C44 H44C 109.5 . . ?
H44B C44 H44C 109.5 . . ?
C46 C45 C47 111.5(3) . . ?
C46 C45 P1 111.3(3) . . ?
C47 C45 P1 114.3(3) . . ?
C46 C45 H45 106.4 . . ?
C47 C45 H45 106.4 . . ?
P1 C45 H45 106.4 . . ?
C45 C46 H46A 109.5 . . ?
C45 C46 H46B 109.5 . . ?
H46A C46 H46B 109.5 . . ?
C45 C46 H46C 109.5 . . ?
H46A C46 H46C 109.5 . . ?
H46B C46 H46C 109.5 . . ?
C45 C47 H47A 109.5 . . ?
C45 C47 H47B 109.5 . . ?
H47A C47 H47B 109.5 . . ?
C45 C47 H47C 109.5 . . ?
H47A C47 H47C 109.5 . . ?
H47B C47 H47C 109.5 . . ?

loop_
_geom_bond_atom_site_label_1
_geom_bond_atom_site_label_2
_geom_bond_distance
_geom_bond_site_symmetry_2
_geom_bond_publ_flag
Fe1 S3 2.2542(11) . ?
Fe1 S5 2.2872(11) . ?
Fe1 S1 2.3191(11) . ?
Fe1 S2 2.3435(11) . ?
Fe1 Fe2 2.6597(9) . ?
Fe1 Fe4 2.6920(9) . ?
Fe1 Fe3 2.7357(9) . ?
Fe2 S4 2.2307(11) . ?
Fe2 S2 2.2884(11) . ?
Fe2 S1 2.3070(11) . ?
Fe2 P1 2.4045(11) . ?
Fe2 Fe4 2.6743(8) . ?
Fe2 Fe3 2.6872(8) . ?
Fe3 S2 2.2323(11) . ?
Fe3 S3 2.2932(11) . ?
Fe3 S4 2.3189(11) . ?
Fe3 P2 2.3939(11) . ?
Fe3 Fe4 2.7572(8) . ?
Fe4 S1 2.2150(11) . ?
Fe4 S3 2.2903(11) . ?
Fe4 S4 2.3136(11) . ?
Fe4 P3 2.3490(12) . ?
P1 C42 1.842(4) . ?
P1 C39 1.854(4) . ?
P1 C45 1.863(4) . ?
P2 C36 1.852(4) . ?
P2 C33 1.854(4) . ?
P2 C30 1.865(4) . ?
P3 C27 1.850(4) . ?
P3 C21 1.850(4) . ?
P3 C24 1.866(4) . ?
S5 Si1 2.0997(14) . ?
Si1 C1 1.886(4) . ?
Si1 C7 1.887(5) . ?
Si1 C13 1.889(4) . ?
C1 C6 1.381(6) . ?
C1 C2 1.398(5) . ?
C2 C3 1.396(6) . ?
C2 H2 0.9300 . ?
C3 C4 1.355(7) . ?
C3 H3 0.9300 . ?
C4 C5 1.375(7) . ?
C4 H4 0.9300 . ?
C5 C6 1.382(6) . ?
C5 H5 0.9300 . ?
C6 H6 0.9300 . ?
C7 C8 1.388(6) . ?
C7 C12 1.397(6) . ?
C8 C9 1.403(7) . ?
C8 H8 0.9300 . ?
C9 C10 1.370(7) . ?
C9 H9 0.9300 . ?
C10 C11 1.383(7) . ?
C10 H10 0.9300 . ?
C11 C12 1.383(6) . ?
C11 H11 0.9300 . ?
C12 H12 0.9300 . ?
C13 C18B 1.273(14) . ?
C13 C18A 1.347(12) . ?
C13 C14B 1.483(8) . ?
C13 C14A 1.520(9) . ?
C14A C15A 1.385(10) . ?
C14A H14A 0.9300 . ?
C15A C16 1.423(9) . ?
C15A H15A 0.9300 . ?
C17A C16 1.356(11) . ?
C17A C18A 1.380(10) . ?
C17A H17A 0.9300 . ?
C18A H18A 0.9300 . ?
C14B C15B 1.383(9) . ?
C14B H14B 0.9300 . ?
C15B C16 1.608(9) . ?
C15B H15B 0.9300 . ?
C17B C16 1.168(13) . ?
C17B C18B 1.410(11) . ?
C17B H17B 0.9300 . ?
C18B H18B 0.9300 . ?
C16 H16A 0.9300 . ?
C21 C23 1.529(7) . ?
C21 C22 1.534(6) . ?
C21 H21 0.9800 . ?
C22 H22A 0.9600 . ?
C22 H22B 0.9600 . ?
C22 H22C 0.9600 . ?
C23 H23A 0.9600 . ?
C23 H23B 0.9600 . ?
C23 H23C 0.9600 . ?
C24 C25 1.505(6) . ?
C24 C26 1.531(6) . ?
C24 H24 0.9800 . ?
C25 H25A 0.9600 . ?
C25 H25B 0.9600 . ?
C25 H25C 0.9600 . ?
C26 H26A 0.9600 . ?
C26 H26B 0.9600 . ?
C26 H26C 0.9600 . ?
C27 C28 1.525(6) . ?
C27 C29 1.536(6) . ?
C27 H27 0.9800 . ?
C28 H28A 0.9600 . ?
C28 H28B 0.9600 . ?
C28 H28C 0.9600 . ?
C29 H29A 0.9600 . ?
C29 H29B 0.9600 . ?
C29 H29C 0.9600 . ?
C30 C31 1.523(5) . ?
C30 C32 1.533(5) . ?
C30 H30 0.9800 . ?
C31 H31A 0.9600 . ?
C31 H31B 0.9600 . ?
C31 H31C 0.9600 . ?
C32 H32A 0.9600 . ?
C32 H32B 0.9600 . ?
C32 H32C 0.9600 . ?
C33 C35 1.521(6) . ?
C33 C34 1.526(5) . ?
C33 H33 0.9800 . ?
C34 H34A 0.9600 . ?
C34 H34B 0.9600 . ?
C34 H34C 0.9600 . ?
C35 H35A 0.9600 . ?
C35 H35B 0.9600 . ?
C35 H35C 0.9600 . ?
C36 C38 1.522(5) . ?
C36 C37 1.527(5) . ?
C36 H36 0.9800 . ?
C37 H37A 0.9600 . ?
C37 H37B 0.9600 . ?
C37 H37C 0.9600 . ?
C38 H38A 0.9600 . ?
C38 H38B 0.9600 . ?
C38 H38C 0.9600 . ?
C39 C40 1.524(5) . ?
C39 C41 1.537(5) . ?
C39 H39 0.9800 . ?
C40 H40A 0.9600 . ?
C40 H40B 0.9600 . ?
C40 H40C 0.9600 . ?
C41 H41A 0.9600 . ?
C41 H41B 0.9600 . ?
C41 H41C 0.9600 . ?
C42 C44 1.533(5) . ?
C42 C43 1.537(5) . ?
C42 H42 0.9800 . ?
C43 H43A 0.9600 . ?
C43 H43B 0.9600 . ?
C43 H43C 0.9600 . ?
C44 H44A 0.9600 . ?
C44 H44B 0.9600 . ?
C44 H44C 0.9600 . ?
C45 C46 1.530(5) . ?
C45 C47 1.534(5) . ?
C45 H45 0.9800 . ?
C46 H46A 0.9600 . ?
C46 H46B 0.9600 . ?
C46 H46C 0.9600 . ?
C47 H47A 0.9600 . ?
C47 H47B 0.9600 . ?
C47 H47C 0.9600 . ?

loop_
_geom_torsion_atom_site_label_1
_geom_torsion_atom_site_label_2
_geom_torsion_atom_site_label_3
_geom_torsion_atom_site_label_4
_geom_torsion
_geom_torsion_site_symmetry_1
_geom_torsion_site_symmetry_2
_geom_torsion_site_symmetry_3
_geom_torsion_site_symmetry_4
_geom_torsion_publ_flag
S3 Fe1 Fe2 S4 -1.13(4) . . . . ?
S5 Fe1 Fe2 S4 -174.05(5) . . . . ?
S1 Fe1 Fe2 S4 97.74(5) . . . . ?
S2 Fe1 Fe2 S4 -98.57(4) . . . . ?
Fe4 Fe1 Fe2 S4 35.48(3) . . . . ?
Fe3 Fe1 Fe2 S4 -36.47(3) . . . . ?
S3 Fe1 Fe2 S2 97.43(4) . . . . ?
S5 Fe1 Fe2 S2 -75.49(6) . . . . ?
S1 Fe1 Fe2 S2 -163.69(4) . . . . ?
Fe4 Fe1 Fe2 S2 134.05(4) . . . . ?
Fe3 Fe1 Fe2 S2 62.10(3) . . . . ?
S3 Fe1 Fe2 S1 -98.88(4) . . . . ?
S5 Fe1 Fe2 S1 88.20(6) . . . . ?
S2 Fe1 Fe2 S1 163.69(4) . . . . ?
Fe4 Fe1 Fe2 S1 -62.26(3) . . . . ?
Fe3 Fe1 Fe2 S1 -134.21(4) . . . . ?
S3 Fe1 Fe2 P1 -174.12(4) . . . . ?
S5 Fe1 Fe2 P1 12.96(7) . . . . ?
S1 Fe1 Fe2 P1 -75.24(5) . . . . ?
S2 Fe1 Fe2 P1 88.45(5) . . . . ?
Fe4 Fe1 Fe2 P1 -137.50(4) . . . . ?
Fe3 Fe1 Fe2 P1 150.54(4) . . . . ?
S3 Fe1 Fe2 Fe4 -36.62(3) . . . . ?
S5 Fe1 Fe2 Fe4 150.46(5) . . . . ?
S1 Fe1 Fe2 Fe4 62.26(3) . . . . ?
S2 Fe1 Fe2 Fe4 -134.05(3) . . . . ?
Fe3 Fe1 Fe2 Fe4 -71.95(2) . . . . ?
S3 Fe1 Fe2 Fe3 35.34(3) . . . . ?
S5 Fe1 Fe2 Fe3 -137.58(5) . . . . ?
S1 Fe1 Fe2 Fe3 134.21(4) . . . . ?
S2 Fe1 Fe2 Fe3 -62.10(3) . . . . ?
Fe4 Fe1 Fe2 Fe3 71.95(2) . . . . ?
S4 Fe2 Fe3 S2 -157.29(5) . . . . ?
S1 Fe2 Fe3 S2 104.37(4) . . . . ?
P1 Fe2 Fe3 S2 -54.55(8) . . . . ?
Fe1 Fe2 Fe3 S2 67.20(3) . . . . ?
Fe4 Fe2 Fe3 S2 137.13(4) . . . . ?
S4 Fe2 Fe3 S3 101.10(4) . . . . ?
S2 Fe2 Fe3 S3 -101.61(4) . . . . ?
S1 Fe2 Fe3 S3 2.76(4) . . . . ?
P1 Fe2 Fe3 S3 -156.17(8) . . . . ?
Fe1 Fe2 Fe3 S3 -34.42(3) . . . . ?
Fe4 Fe2 Fe3 S3 35.51(3) . . . . ?
S2 Fe2 Fe3 S4 157.29(5) . . . . ?
S1 Fe2 Fe3 S4 -98.34(4) . . . . ?
P1 Fe2 Fe3 S4 102.73(8) . . . . ?
Fe1 Fe2 Fe3 S4 -135.51(4) . . . . ?
Fe4 Fe2 Fe3 S4 -65.58(4) . . . . ?
S4 Fe2 Fe3 P2 -67.12(6) . . . . ?
S2 Fe2 Fe3 P2 90.17(6) . . . . ?
S1 Fe2 Fe3 P2 -165.46(5) . . . . ?
P1 Fe2 Fe3 P2 35.61(10) . . . . ?
Fe1 Fe2 Fe3 P2 157.37(6) . . . . ?
Fe4 Fe2 Fe3 P2 -132.70(6) . . . . ?
S4 Fe2 Fe3 Fe1 135.51(4) . . . . ?
S2 Fe2 Fe3 Fe1 -67.20(3) . . . . ?
S1 Fe2 Fe3 Fe1 37.17(3) . . . . ?
P1 Fe2 Fe3 Fe1 -121.75(8) . . . . ?
Fe4 Fe2 Fe3 Fe1 69.93(2) . . . . ?
S4 Fe2 Fe3 Fe4 65.58(4) . . . . ?
S2 Fe2 Fe3 Fe4 -137.13(4) . . . . ?
S1 Fe2 Fe3 Fe4 -32.76(3) . . . . ?
P1 Fe2 Fe3 Fe4 168.32(8) . . . . ?
Fe1 Fe2 Fe3 Fe4 -69.93(2) . . . . ?
S3 Fe1 Fe3 S2 158.66(5) . . . . ?
S5 Fe1 Fe3 S2 68.78(7) . . . . ?
S1 Fe1 Fe3 S2 -102.75(5) . . . . ?
Fe2 Fe1 Fe3 S2 -66.09(3) . . . . ?
Fe4 Fe1 Fe3 S2 -136.24(4) . . . . ?
S5 Fe1 Fe3 S3 -89.88(7) . . . . ?
S1 Fe1 Fe3 S3 98.59(5) . . . . ?
S2 Fe1 Fe3 S3 -158.66(5) . . . . ?
Fe2 Fe1 Fe3 S3 135.24(4) . . . . ?
Fe4 Fe1 Fe3 S3 65.10(4) . . . . ?
S3 Fe1 Fe3 S4 -101.04(5) . . . . ?
S5 Fe1 Fe3 S4 169.07(6) . . . . ?
S1 Fe1 Fe3 S4 -2.45(4) . . . . ?
S2 Fe1 Fe3 S4 100.30(4) . . . . ?
Fe2 Fe1 Fe3 S4 34.20(3) . . . . ?
Fe4 Fe1 Fe3 S4 -35.95(3) . . . . ?
S3 Fe1 Fe3 P2 78.41(8) . . . . ?
S5 Fe1 Fe3 P2 -11.47(11) . . . . ?
S1 Fe1 Fe3 P2 177.01(8) . . . . ?
S2 Fe1 Fe3 P2 -80.25(8) . . . . ?
Fe2 Fe1 Fe3 P2 -146.34(8) . . . . ?
Fe4 Fe1 Fe3 P2 143.51(8) . . . . ?
S3 Fe1 Fe3 Fe2 -135.25(4) . . . . ?
S5 Fe1 Fe3 Fe2 134.87(6) . . . . ?
S1 Fe1 Fe3 Fe2 -36.65(3) . . . . ?
S2 Fe1 Fe3 Fe2 66.09(3) . . . . ?
Fe4 Fe1 Fe3 Fe2 -70.15(2) . . . . ?
S3 Fe1 Fe3 Fe4 -65.10(4) . . . . ?
S5 Fe1 Fe3 Fe4 -154.98(6) . . . . ?
S1 Fe1 Fe3 Fe4 33.50(3) . . . . ?
S2 Fe1 Fe3 Fe4 136.24(4) . . . . ?
Fe2 Fe1 Fe3 Fe4 70.15(2) . . . . ?
S4 Fe2 Fe4 S1 156.33(5) . . . . ?
S2 Fe2 Fe4 S1 -104.50(4) . . . . ?
P1 Fe2 Fe4 S1 50.65(6) . . . . ?
Fe1 Fe2 Fe4 S1 -66.81(3) . . . . ?
Fe3 Fe2 Fe4 S1 -138.20(4) . . . . ?
S4 Fe2 Fe4 S3 -101.10(4) . . . . ?
S2 Fe2 Fe4 S3 -1.92(4) . . . . ?
S1 Fe2 Fe4 S3 102.57(4) . . . . ?
P1 Fe2 Fe4 S3 153.23(6) . . . . ?
Fe1 Fe2 Fe4 S3 35.76(3) . . . . ?
Fe3 Fe2 Fe4 S3 -35.62(3) . . . . ?
S2 Fe2 Fe4 S4 99.17(4) . . . . ?
S1 Fe2 Fe4 S4 -156.33(5) . . . . ?
P1 Fe2 Fe4 S4 -105.67(6) . . . . ?
Fe1 Fe2 Fe4 S4 136.86(4) . . . . ?
Fe3 Fe2 Fe4 S4 65.48(4) . . . . ?
S4 Fe2 Fe4 P3 78.33(6) . . . . ?
S2 Fe2 Fe4 P3 177.50(6) . . . . ?
S1 Fe2 Fe4 P3 -78.00(6) . . . . ?
P1 Fe2 Fe4 P3 -27.35(9) . . . . ?
Fe1 Fe2 Fe4 P3 -144.81(6) . . . . ?
Fe3 Fe2 Fe4 P3 143.81(6) . . . . ?
S4 Fe2 Fe4 Fe1 -136.86(4) . . . . ?
S2 Fe2 Fe4 Fe1 -37.69(3) . . . . ?
S1 Fe2 Fe4 Fe1 66.81(3) . . . . ?
P1 Fe2 Fe4 Fe1 117.46(6) . . . . ?
Fe3 Fe2 Fe4 Fe1 -71.38(2) . . . . ?
S4 Fe2 Fe4 Fe3 -65.48(4) . . . . ?
S2 Fe2 Fe4 Fe3 33.70(3) . . . . ?
S1 Fe2 Fe4 Fe3 138.20(4) . . . . ?
P1 Fe2 Fe4 Fe3 -171.15(6) . . . . ?
Fe1 Fe2 Fe4 Fe3 71.38(2) . . . . ?
S3 Fe1 Fe4 S1 -159.33(4) . . . . ?
S5 Fe1 Fe4 S1 -74.32(8) . . . . ?
S2 Fe1 Fe4 S1 103.09(4) . . . . ?
Fe2 Fe1 Fe4 S1 66.76(4) . . . . ?
Fe3 Fe1 Fe4 S1 136.53(4) . . . . ?
S5 Fe1 Fe4 S3 85.00(8) . . . . ?
S1 Fe1 Fe4 S3 159.33(4) . . . . ?
S2 Fe1 Fe4 S3 -97.58(4) . . . . ?
Fe2 Fe1 Fe4 S3 -133.91(4) . . . . ?
Fe3 Fe1 Fe4 S3 -64.14(3) . . . . ?
S3 Fe1 Fe4 S4 100.37(4) . . . . ?
S5 Fe1 Fe4 S4 -174.63(7) . . . . ?
S1 Fe1 Fe4 S4 -100.31(4) . . . . ?
S2 Fe1 Fe4 S4 2.78(4) . . . . ?
Fe2 Fe1 Fe4 S4 -33.55(3) . . . . ?
Fe3 Fe1 Fe4 S4 36.23(3) . . . . ?
S3 Fe1 Fe4 P3 -85.61(7) . . . . ?
S5 Fe1 Fe4 P3 -0.60(11) . . . . ?
S1 Fe1 Fe4 P3 73.72(7) . . . . ?
S2 Fe1 Fe4 P3 176.81(6) . . . . ?
Fe2 Fe1 Fe4 P3 140.48(7) . . . . ?
Fe3 Fe1 Fe4 P3 -149.75(7) . . . . ?
S3 Fe1 Fe4 Fe2 133.91(4) . . . . ?
S5 Fe1 Fe4 Fe2 -141.08(7) . . . . ?
S1 Fe1 Fe4 Fe2 -66.76(4) . . . . ?
S2 Fe1 Fe4 Fe2 36.33(3) . . . . ?
Fe3 Fe1 Fe4 Fe2 69.77(2) . . . . ?
S3 Fe1 Fe4 Fe3 64.14(3) . . . . ?
S5 Fe1 Fe4 Fe3 149.14(7) . . . . ?
S1 Fe1 Fe4 Fe3 -136.53(4) . . . . ?
S2 Fe1 Fe4 Fe3 -33.44(3) . . . . ?
Fe2 Fe1 Fe4 Fe3 -69.77(2) . . . . ?
S2 Fe3 Fe4 S1 -0.14(4) . . . . ?
S3 Fe3 Fe4 S1 -99.76(4) . . . . ?
S4 Fe3 Fe4 S1 98.20(4) . . . . ?
P2 Fe3 Fe4 S1 168.25(5) . . . . ?
Fe2 Fe3 Fe4 S1 34.36(3) . . . . ?
Fe1 Fe3 Fe4 S1 -35.64(3) . . . . ?
S2 Fe3 Fe4 S3 99.62(4) . . . . ?
S4 Fe3 Fe4 S3 -162.04(5) . . . . ?
P2 Fe3 Fe4 S3 -91.99(6) . . . . ?
Fe2 Fe3 Fe4 S3 134.13(4) . . . . ?
Fe1 Fe3 Fe4 S3 64.12(3) . . . . ?
S2 Fe3 Fe4 S4 -98.34(4) . . . . ?
S3 Fe3 Fe4 S4 162.04(5) . . . . ?
P2 Fe3 Fe4 S4 70.05(6) . . . . ?
Fe2 Fe3 Fe4 S4 -63.83(4) . . . . ?
Fe1 Fe3 Fe4 S4 -133.84(4) . . . . ?
S2 Fe3 Fe4 P3 -174.37(6) . . . . ?
S3 Fe3 Fe4 P3 86.01(7) . . . . ?
S4 Fe3 Fe4 P3 -76.03(7) . . . . ?
P2 Fe3 Fe4 P3 -5.98(9) . . . . ?
Fe2 Fe3 Fe4 P3 -139.87(7) . . . . ?
Fe1 Fe3 Fe4 P3 150.13(7) . . . . ?
S2 Fe3 Fe4 Fe2 -34.51(3) . . . . ?
S3 Fe3 Fe4 Fe2 -134.13(4) . . . . ?
S4 Fe3 Fe4 Fe2 63.83(4) . . . . ?
P2 Fe3 Fe4 Fe2 133.89(5) . . . . ?
Fe1 Fe3 Fe4 Fe2 -70.00(2) . . . . ?
S2 Fe3 Fe4 Fe1 35.50(3) . . . . ?
S3 Fe3 Fe4 Fe1 -64.12(3) . . . . ?
S4 Fe3 Fe4 Fe1 133.84(4) . . . . ?
P2 Fe3 Fe4 Fe1 -156.11(5) . . . . ?
Fe2 Fe3 Fe4 Fe1 70.00(2) . . . . ?
S4 Fe2 P1 C42 -41.72(13) . . . . ?
S2 Fe2 P1 C42 -168.55(12) . . . . ?
S1 Fe2 P1 C42 75.78(13) . . . . ?
Fe1 Fe2 P1 C42 129.85(12) . . . . ?
Fe4 Fe2 P1 C42 37.22(14) . . . . ?
Fe3 Fe2 P1 C42 -125.14(13) . . . . ?
S4 Fe2 P1 C39 -158.82(13) . . . . ?
S2 Fe2 P1 C39 74.35(14) . . . . ?
S1 Fe2 P1 C39 -41.32(14) . . . . ?
Fe1 Fe2 P1 C39 12.75(14) . . . . ?
Fe4 Fe2 P1 C39 -79.88(15) . . . . ?
Fe3 Fe2 P1 C39 117.76(14) . . . . ?
S4 Fe2 P1 C45 81.59(15) . . . . ?
S2 Fe2 P1 C45 -45.24(15) . . . . ?
S1 Fe2 P1 C45 -160.91(14) . . . . ?
Fe1 Fe2 P1 C45 -106.84(14) . . . . ?
Fe4 Fe2 P1 C45 160.52(14) . . . . ?
Fe3 Fe2 P1 C45 -1.83(17) . . . . ?
S2 Fe3 P2 C36 -167.33(14) . . . . ?
S3 Fe3 P2 C36 -40.01(15) . . . . ?
S4 Fe3 P2 C36 77.28(14) . . . . ?
Fe2 Fe3 P2 C36 126.72(14) . . . . ?
Fe1 Fe3 P2 C36 -102.17(15) . . . . ?
Fe4 Fe3 P2 C36 25.42(15) . . . . ?
S2 Fe3 P2 C33 74.73(15) . . . . ?
S3 Fe3 P2 C33 -157.95(14) . . . . ?
S4 Fe3 P2 C33 -40.67(15) . . . . ?
Fe2 Fe3 P2 C33 8.78(16) . . . . ?
Fe1 Fe3 P2 C33 139.89(15) . . . . ?
Fe4 Fe3 P2 C33 -92.53(15) . . . . ?
S2 Fe3 P2 C30 -43.09(15) . . . . ?
S3 Fe3 P2 C30 84.24(15) . . . . ?
S4 Fe3 P2 C30 -158.48(14) . . . . ?
Fe2 Fe3 P2 C30 -109.04(15) . . . . ?
Fe1 Fe3 P2 C30 22.08(17) . . . . ?
Fe4 Fe3 P2 C30 149.66(14) . . . . ?
S1 Fe4 P3 C27 -44.13(17) . . . . ?
S3 Fe4 P3 C27 -165.74(16) . . . . ?
S4 Fe4 P3 C27 72.20(17) . . . . ?
Fe2 Fe4 P3 C27 14.90(18) . . . . ?
Fe1 Fe4 P3 C27 -101.45(17) . . . . ?
Fe3 Fe4 P3 C27 129.90(17) . . . . ?
S1 Fe4 P3 C21 72.52(17) . . . . ?
S3 Fe4 P3 C21 -49.10(17) . . . . ?
S4 Fe4 P3 C21 -171.16(16) . . . . ?
Fe2 Fe4 P3 C21 131.54(16) . . . . ?
Fe1 Fe4 P3 C21 15.19(18) . . . . ?
Fe3 Fe4 P3 C21 -113.46(17) . . . . ?
S1 Fe4 P3 C24 -162.22(17) . . . . ?
S3 Fe4 P3 C24 76.17(17) . . . . ?
S4 Fe4 P3 C24 -45.89(17) . . . . ?
Fe2 Fe4 P3 C24 -103.19(17) . . . . ?
Fe1 Fe4 P3 C24 140.46(17) . . . . ?
Fe3 Fe4 P3 C24 11.81(19) . . . . ?
S3 Fe4 S1 Fe2 -91.14(4) . . . . ?
S4 Fe4 S1 Fe2 19.23(4) . . . . ?
P3 Fe4 S1 Fe2 140.41(4) . . . . ?
Fe1 Fe4 S1 Fe2 -74.08(3) . . . . ?
Fe3 Fe4 S1 Fe2 -36.15(3) . . . . ?
S3 Fe4 S1 Fe1 -17.06(4) . . . . ?
S4 Fe4 S1 Fe1 93.31(4) . . . . ?
P3 Fe4 S1 Fe1 -145.51(4) . . . . ?
Fe2 Fe4 S1 Fe1 74.08(3) . . . . ?
Fe3 Fe4 S1 Fe1 37.94(3) . . . . ?
S4 Fe2 S1 Fe4 -19.94(4) . . . . ?
S2 Fe2 S1 Fe4 91.81(4) . . . . ?
P1 Fe2 S1 Fe4 -152.28(4) . . . . ?
Fe1 Fe2 S1 Fe4 77.54(3) . . . . ?
Fe3 Fe2 S1 Fe4 37.18(3) . . . . ?
S4 Fe2 S1 Fe1 -97.48(4) . . . . ?
S2 Fe2 S1 Fe1 14.28(4) . . . . ?
P1 Fe2 S1 Fe1 130.19(4) . . . . ?
Fe4 Fe2 S1 Fe1 -77.54(3) . . . . ?
Fe3 Fe2 S1 Fe1 -40.36(3) . . . . ?
S3 Fe1 S1 Fe4 17.16(4) . . . . ?
S5 Fe1 S1 Fe4 147.77(4) . . . . ?
S2 Fe1 S1 Fe4 -90.83(4) . . . . ?
Fe2 Fe1 S1 Fe4 -77.09(3) . . . . ?
Fe3 Fe1 S1 Fe4 -37.91(3) . . . . ?
S3 Fe1 S1 Fe2 94.25(4) . . . . ?
S5 Fe1 S1 Fe2 -135.14(4) . . . . ?
S2 Fe1 S1 Fe2 -13.75(4) . . . . ?
Fe4 Fe1 S1 Fe2 77.09(3) . . . . ?
Fe3 Fe1 S1 Fe2 39.18(3) . . . . ?
S3 Fe3 S2 Fe2 91.07(4) . . . . ?
S4 Fe3 S2 Fe2 -18.33(4) . . . . ?
P2 Fe3 S2 Fe2 -135.14(4) . . . . ?
Fe1 Fe3 S2 Fe2 73.72(3) . . . . ?
Fe4 Fe3 S2 Fe2 36.54(3) . . . . ?
S3 Fe3 S2 Fe1 17.35(4) . . . . ?
S4 Fe3 S2 Fe1 -92.05(4) . . . . ?
P2 Fe3 S2 Fe1 151.14(4) . . . . ?
Fe2 Fe3 S2 Fe1 -73.72(3) . . . . ?
Fe4 Fe3 S2 Fe1 -37.18(3) . . . . ?
S4 Fe2 S2 Fe3 19.18(4) . . . . ?
S1 Fe2 S2 Fe3 -92.20(4) . . . . ?
P1 Fe2 S2 Fe3 157.21(3) . . . . ?
Fe1 Fe2 S2 Fe3 -78.06(3) . . . . ?
Fe4 Fe2 S2 Fe3 -38.04(3) . . . . ?
S4 Fe2 S2 Fe1 97.25(4) . . . . ?
S1 Fe2 S2 Fe1 -14.13(4) . . . . ?
P1 Fe2 S2 Fe1 -124.73(4) . . . . ?
Fe4 Fe2 S2 Fe1 40.02(3) . . . . ?
Fe3 Fe2 S2 Fe1 78.06(3) . . . . ?
S3 Fe1 S2 Fe3 -17.48(4) . . . . ?
S5 Fe1 S2 Fe3 -143.29(4) . . . . ?
S1 Fe1 S2 Fe3 91.30(4) . . . . ?
Fe2 Fe1 S2 Fe3 77.43(3) . . . . ?
Fe4 Fe1 S2 Fe3 38.08(3) . . . . ?
S3 Fe1 S2 Fe2 -94.90(4) . . . . ?
S5 Fe1 S2 Fe2 139.29(4) . . . . ?
S1 Fe1 S2 Fe2 13.87(4) . . . . ?
Fe4 Fe1 S2 Fe2 -39.35(3) . . . . ?
Fe3 Fe1 S2 Fe2 -77.43(3) . . . . ?
S5 Fe1 S3 Fe4 -145.62(4) . . . . ?
S1 Fe1 S3 Fe4 -16.59(4) . . . . ?
S2 Fe1 S3 Fe4 94.75(4) . . . . ?
Fe2 Fe1 S3 Fe4 39.48(3) . . . . ?
Fe3 Fe1 S3 Fe4 77.80(3) . . . . ?
S5 Fe1 S3 Fe3 136.58(4) . . . . ?
S1 Fe1 S3 Fe3 -94.39(4) . . . . ?
S2 Fe1 S3 Fe3 16.95(4) . . . . ?
Fe2 Fe1 S3 Fe3 -38.31(3) . . . . ?
Fe4 Fe1 S3 Fe3 -77.80(3) . . . . ?
S1 Fe4 S3 Fe1 17.58(4) . . . . ?
S4 Fe4 S3 Fe1 -92.67(4) . . . . ?
P3 Fe4 S3 Fe1 141.38(4) . . . . ?
Fe2 Fe4 S3 Fe1 -39.02(3) . . . . ?
Fe3 Fe4 S3 Fe1 -77.80(3) . . . . ?
S1 Fe4 S3 Fe3 95.38(4) . . . . ?
S4 Fe4 S3 Fe3 -14.87(4) . . . . ?
P3 Fe4 S3 Fe3 -140.82(4) . . . . ?
Fe2 Fe4 S3 Fe3 38.78(3) . . . . ?
Fe1 Fe4 S3 Fe3 77.80(3) . . . . ?
S2 Fe3 S3 Fe1 -18.00(4) . . . . ?
S4 Fe3 S3 Fe1 90.91(4) . . . . ?
P2 Fe3 S3 Fe1 -150.82(4) . . . . ?
Fe2 Fe3 S3 Fe1 37.59(3) . . . . ?
Fe4 Fe3 S3 Fe1 76.10(3) . . . . ?
S2 Fe3 S3 Fe4 -94.10(4) . . . . ?
S4 Fe3 S3 Fe4 14.81(4) . . . . ?
P2 Fe3 S3 Fe4 133.08(4) . . . . ?
Fe2 Fe3 S3 Fe4 -38.50(3) . . . . ?
Fe1 Fe3 S3 Fe4 -76.10(3) . . . . ?
S2 Fe2 S4 Fe4 -95.86(4) . . . . ?
S1 Fe2 S4 Fe4 19.10(4) . . . . ?
P1 Fe2 S4 Fe4 135.36(4) . . . . ?
Fe1 Fe2 S4 Fe4 -37.92(3) . . . . ?
Fe3 Fe2 S4 Fe4 -77.37(3) . . . . ?
S2 Fe2 S4 Fe3 -18.50(4) . . . . ?
S1 Fe2 S4 Fe3 96.47(4) . . . . ?
P1 Fe2 S4 Fe3 -147.27(4) . . . . ?
Fe1 Fe2 S4 Fe3 39.45(3) . . . . ?
Fe4 Fe2 S4 Fe3 77.37(3) . . . . ?
S1 Fe4 S4 Fe2 -19.96(4) . . . . ?
S3 Fe4 S4 Fe2 91.23(4) . . . . ?
P3 Fe4 S4 Fe2 -139.59(4) . . . . ?
Fe1 Fe4 S4 Fe2 36.83(3) . . . . ?
Fe3 Fe4 S4 Fe2 76.46(3) . . . . ?
S1 Fe4 S4 Fe3 -96.42(4) . . . . ?
S3 Fe4 S4 Fe3 14.77(4) . . . . ?
P3 Fe4 S4 Fe3 143.95(4) . . . . ?
Fe2 Fe4 S4 Fe3 -76.46(3) . . . . ?
Fe1 Fe4 S4 Fe3 -39.63(3) . . . . ?
S2 Fe3 S4 Fe2 18.89(4) . . . . ?
S3 Fe3 S4 Fe2 -90.80(4) . . . . ?
P2 Fe3 S4 Fe2 142.85(4) . . . . ?
Fe1 Fe3 S4 Fe2 -37.39(3) . . . . ?
Fe4 Fe3 S4 Fe2 -76.07(3) . . . . ?
S2 Fe3 S4 Fe4 94.95(4) . . . . ?
S3 Fe3 S4 Fe4 -14.73(4) . . . . ?
P2 Fe3 S4 Fe4 -141.08(4) . . . . ?
Fe2 Fe3 S4 Fe4 76.07(3) . . . . ?
Fe1 Fe3 S4 Fe4 38.67(3) . . . . ?
S3 Fe1 S5 Si1 110.47(6) . . . . ?
S1 Fe1 S5 Si1 -12.85(8) . . . . ?
S2 Fe1 S5 Si1 -133.26(6) . . . . ?
Fe2 Fe1 S5 Si1 -77.40(8) . . . . ?
Fe4 Fe1 S5 Si1 44.06(11) . . . . ?
Fe3 Fe1 S5 Si1 176.35(5) . . . . ?
Fe1 S5 Si1 C1 -60.30(16) . . . . ?
Fe1 S5 Si1 C7 64.88(16) . . . . ?
Fe1 S5 Si1 C13 -176.14(16) . . . . ?
C7 Si1 C1 C6 -158.2(4) . . . . ?
C13 Si1 C1 C6 87.6(4) . . . . ?
S5 Si1 C1 C6 -28.1(4) . . . . ?
C7 Si1 C1 C2 31.7(4) . . . . ?
C13 Si1 C1 C2 -82.5(4) . . . . ?
S5 Si1 C1 C2 161.8(3) . . . . ?
C6 C1 C2 C3 -0.5(6) . . . . ?
Si1 C1 C2 C3 170.1(3) . . . . ?
C1 C2 C3 C4 -1.3(7) . . . . ?
C2 C3 C4 C5 2.1(7) . . . . ?
C3 C4 C5 C6 -1.1(8) . . . . ?
C2 C1 C6 C5 1.5(7) . . . . ?
Si1 C1 C6 C5 -168.9(4) . . . . ?
C4 C5 C6 C1 -0.7(8) . . . . ?
C1 Si1 C7 C8 -138.8(3) . . . . ?
C13 Si1 C7 C8 -26.0(4) . . . . ?
S5 Si1 C7 C8 91.8(3) . . . . ?
C1 Si1 C7 C12 39.4(4) . . . . ?
C13 Si1 C7 C12 152.3(3) . . . . ?
S5 Si1 C7 C12 -89.9(3) . . . . ?
C12 C7 C8 C9 -1.0(6) . . . . ?
Si1 C7 C8 C9 177.3(3) . . . . ?
C7 C8 C9 C10 -0.1(6) . . . . ?
C8 C9 C10 C11 1.5(6) . . . . ?
C9 C10 C11 C12 -1.7(6) . . . . ?
C10 C11 C12 C7 0.6(6) . . . . ?
C8 C7 C12 C11 0.8(6) . . . . ?
Si1 C7 C12 C11 -177.6(3) . . . . ?
C1 Si1 C13 C18B -129.4(8) . . . . ?
C7 Si1 C13 C18B 117.2(8) . . . . ?
S5 Si1 C13 C18B -7.4(9) . . . . ?
C1 Si1 C13 C18A -157.8(8) . . . . ?
C7 Si1 C13 C18A 88.8(8) . . . . ?
S5 Si1 C13 C18A -35.7(8) . . . . ?
C1 Si1 C13 C14B 71.0(5) . . . . ?
C7 Si1 C13 C14B -42.4(5) . . . . ?
S5 Si1 C13 C14B -167.0(4) . . . . ?
C1 Si1 C13 C14A -0.6(6) . . . . ?
C7 Si1 C13 C14A -113.9(5) . . . . ?
S5 Si1 C13 C14A 121.5(5) . . . . ?
C18B C13 C14A C15A -36.6(11) . . . . ?
C18A C13 C14A C15A -18.1(12) . . . . ?
C14B C13 C14A C15A 77.4(9) . . . . ?
Si1 C13 C14A C15A -178.2(6) . . . . ?
C13 C14A C15A C16 -4.7(12) . . . . ?
C18B C13 C18A C17A 74(2) . . . . ?
C14B C13 C18A C17A -46.2(13) . . . . ?
C14A C13 C18A C17A 20.1(15) . . . . ?
Si1 C13 C18A C17A 178.8(9) . . . . ?
C16 C17A C18A C13 1.7(18) . . . . ?
C18B C13 C14B C15B 20.4(11) . . . . ?
C18A C13 C14B C15B 42.1(9) . . . . ?
C14A C13 C14B C15B -65.4(7) . . . . ?
Si1 C13 C14B C15B -177.3(6) . . . . ?
C13 C14B C15B C16 -1.0(10) . . . . ?
C18A C13 C18B C17B -89(3) . . . . ?
C14B C13 C18B C17B -21.8(15) . . . . ?
C14A C13 C18B C17B 41.8(13) . . . . ?
Si1 C13 C18B C17B 178.6(8) . . . . ?
C16 C17B C18B C13 -1(2) . . . . ?
C18B C17B C16 C17A 91(3) . . . . ?
C18B C17B C16 C15A -46.3(15) . . . . ?
C18B C17B C16 C15B 21.5(16) . . . . ?
C18A C17A C16 C17B -75(3) . . . . ?
C18A C17A C16 C15A -27.3(14) . . . . ?
C18A C17A C16 C15B 41.7(12) . . . . ?
C14A C15A C16 C17B 44.5(11) . . . . ?
C14A C15A C16 C17A 27.6(12) . . . . ?
C14A C15A C16 C15B -66.0(7) . . . . ?
C14B C15B C16 C17B -19.4(11) . . . . ?
C14B C15B C16 C17A -41.1(9) . . . . ?
C14B C15B C16 C15A 73.3(7) . . . . ?
C27 P3 C21 C23 179.0(3) . . . . ?
C24 P3 C21 C23 -68.2(4) . . . . ?
Fe4 P3 C21 C23 59.6(4) . . . . ?
C27 P3 C21 C22 55.2(4) . . . . ?
C24 P3 C21 C22 167.9(3) . . . . ?
Fe4 P3 C21 C22 -64.3(4) . . . . ?
C27 P3 C24 C25 -151.5(3) . . . . ?
C21 P3 C24 C25 96.8(4) . . . . ?
Fe4 P3 C24 C25 -31.5(4) . . . . ?
C27 P3 C24 C26 81.2(4) . . . . ?
C21 P3 C24 C26 -30.5(4) . . . . ?
Fe4 P3 C24 C26 -158.8(3) . . . . ?
C21 P3 C27 C28 53.1(5) . . . . ?
C24 P3 C27 C28 -61.5(5) . . . . ?
Fe4 P3 C27 C28 175.9(4) . . . . ?
C21 P3 C27 C29 -179.0(3) . . . . ?
C24 P3 C27 C29 66.4(4) . . . . ?
Fe4 P3 C27 C29 -56.2(3) . . . . ?
C36 P2 C30 C31 104.2(3) . . . . ?
C33 P2 C30 C31 -145.0(3) . . . . ?
Fe3 P2 C30 C31 -24.8(3) . . . . ?
C36 P2 C30 C32 -21.6(3) . . . . ?
C33 P2 C30 C32 89.2(3) . . . . ?
Fe3 P2 C30 C32 -150.7(3) . . . . ?
C36 P2 C33 C35 -177.0(3) . . . . ?
C30 P2 C33 C35 71.2(3) . . . . ?
Fe3 P2 C33 C35 -52.4(3) . . . . ?
C36 P2 C33 C34 57.6(3) . . . . ?
C30 P2 C33 C34 -54.3(3) . . . . ?
Fe3 P2 C33 C34 -177.9(3) . . . . ?
C33 P2 C36 C38 173.4(3) . . . . ?
C30 P2 C36 C38 -75.6(3) . . . . ?
Fe3 P2 C36 C38 52.9(3) . . . . ?
C33 P2 C36 C37 50.7(3) . . . . ?
C30 P2 C36 C37 161.8(3) . . . . ?
Fe3 P2 C36 C37 -69.7(3) . . . . ?
C42 P1 C39 C40 55.8(3) . . . . ?
C45 P1 C39 C40 -58.1(3) . . . . ?
Fe2 P1 C39 C40 176.2(3) . . . . ?
C42 P1 C39 C41 -177.0(3) . . . . ?
C45 P1 C39 C41 69.1(3) . . . . ?
Fe2 P1 C39 C41 -56.5(3) . . . . ?
C39 P1 C42 C44 175.0(3) . . . . ?
C45 P1 C42 C44 -72.1(3) . . . . ?
Fe2 P1 C42 C44 56.0(3) . . . . ?
C39 P1 C42 C43 52.7(3) . . . . ?
C45 P1 C42 C43 165.6(3) . . . . ?
Fe2 P1 C42 C43 -66.3(3) . . . . ?
C42 P1 C45 C46 96.1(3) . . . . ?
C39 P1 C45 C46 -150.8(3) . . . . ?
Fe2 P1 C45 C46 -29.3(3) . . . . ?
C42 P1 C45 C47 -31.3(3) . . . . ?
C39 P1 C45 C47 81.8(3) . . . . ?
Fe2 P1 C45 C47 -156.8(2) . . . . ?
